data_1558032
loop_
_publ_author_name
'Amanullah, Sk'
'Dey, Abhishek'

_publ_section_title
;
 The role of porphyrin peripheral substituents in determining the
 reactivities of ferrous nitrosyl species.
;
_journal_issue 23
_journal_name_full 'Chemical science'
_journal_page_first 5909
_journal_page_last 5921
_journal_paper_doi 10.1039/d0sc01625j
_journal_volume 11
_journal_year 2020
_chemical_formula_moiety 'C152 H112 Fe4 N16 O18'
_chemical_formula_sum 'C152 H112 Fe4 N16 O18'
_chemical_formula_weight 2673.97
_chemical_name_common 'Iron Diesterporphyrin'
_chemical_name_systematic FeDEsP
_chemical_properties_physical Light-sensitive
_space_group_crystal_system monoclinic
_space_group_IT_number 14
_space_group_name_Hall '-P 2ybc'
_space_group_name_H-M_alt 'P 1 21/c 1'
_atom_sites_solution_hydrogens mixed
_audit_block_doi 10.5517/ccdc.csd.cc207mlh
_audit_creation_method SHELXL-2014/7
_audit_update_record
;
2018-07-07 deposited with the CCDC.	2020-05-07 downloaded from the CCDC.
;
_cell_angle_alpha 90
_cell_angle_beta 100.540(3)
_cell_angle_gamma 90
_cell_formula_units_Z 2
_cell_length_a 15.7335(16)
_cell_length_b 15.6057(16)
_cell_length_c 26.314(3)
_cell_measurement_reflns_used 84110
_cell_measurement_temperature 293(2)
_cell_measurement_theta_max 26.411
_cell_measurement_theta_min 1.316
_cell_volume 6351.9(12)
_computing_cell_refinement 'Bruker SMART'
_computing_data_collection 'Bruker SMART'
_computing_data_reduction 'Bruker SHELXTL'
_computing_molecular_graphics 'Ortep-3 for windows (Farrugia, 1997)'
_computing_publication_material 'Platon99 (Spek, 1999)'
_computing_structure_refinement 'SHELXL-2014/7 (Sheldrick, 2014)'
_computing_structure_solution 'SHELXL-2014/7 (Sheldrick, 2014)'
_diffrn_ambient_temperature 293(2)
_diffrn_measured_fraction_theta_full 1.000
_diffrn_measured_fraction_theta_max 0.997
_diffrn_measurement_device_type 'Bruker APEXII CCD area-detector'
_diffrn_measurement_method '\f and \w'
_diffrn_radiation_type MoK\a
_diffrn_radiation_wavelength 0.71073
_diffrn_reflns_av_R_equivalents 0.3162
_diffrn_reflns_av_unetI/netI 0.1987
_diffrn_reflns_Laue_measured_fraction_full 1.000
_diffrn_reflns_Laue_measured_fraction_max 0.997
_diffrn_reflns_limit_h_max 19
_diffrn_reflns_limit_h_min -19
_diffrn_reflns_limit_k_max 19
_diffrn_reflns_limit_k_min -19
_diffrn_reflns_limit_l_max 32
_diffrn_reflns_limit_l_min -32
_diffrn_reflns_number 84110
_diffrn_reflns_point_group_measured_fraction_full 1.000
_diffrn_reflns_point_group_measured_fraction_max 0.997
_diffrn_reflns_theta_full 25.242
_diffrn_reflns_theta_max 26.411
_diffrn_reflns_theta_min 1.316
_diffrn_source 'fine-focus sealed tube'
_exptl_absorpt_coefficient_mu 0.525
_exptl_absorpt_correction_T_max 0.959
_exptl_absorpt_correction_T_min 0.939
_exptl_absorpt_correction_type empirical
_exptl_absorpt_process_details '(SADABS; Bruker)'
_exptl_crystal_colour Brown
_exptl_crystal_density_diffrn 1.398
_exptl_crystal_description Needle
_exptl_crystal_F_000 2768
_exptl_crystal_recrystallization_method 'Vapour deposition'
_exptl_crystal_size_max 0.14
_exptl_crystal_size_mid 0.10
_exptl_crystal_size_min 0.08
_refine_diff_density_max 0.340
_refine_diff_density_min -0.375
_refine_diff_density_rms 0.073
_refine_ls_extinction_method none
_refine_ls_goodness_of_fit_ref 0.956
_refine_ls_hydrogen_treatment constr
_refine_ls_matrix_type full
_refine_ls_number_parameters 848
_refine_ls_number_reflns 13005
_refine_ls_number_restraints 14
_refine_ls_restrained_S_all 0.958
_refine_ls_R_factor_all 0.2678
_refine_ls_R_factor_gt 0.0836
_refine_ls_shift/su_max 0.000
_refine_ls_shift/su_mean 0.000
_refine_ls_structure_factor_coef Fsqd
_refine_ls_weighting_details 'w=1/[\s^2^(Fo^2^)+(0.0875P)^2^] where P=(Fo^2^+2Fc^2^)/3'
_refine_ls_weighting_scheme calc
_refine_ls_wR_factor_gt 0.1587
_refine_ls_wR_factor_ref 0.2346
_reflns_Friedel_coverage 0.000
_reflns_number_gt 4236
_reflns_number_total 13005
_reflns_threshold_expression 'I > 2\s(I)'
_cod_data_source_file d0sc01625j2.cif
_cod_data_source_block shelx
_cod_depositor_comments
;Adding full bibliography for 1558032--1558034.cif.

 Adding full bibliography for 1558032--1558034.cif.
;
_cod_original_sg_symbol_H-M 'P 21/c'
_cod_database_code 1558032
_shelx_shelxl_version_number 2014/7
_shelx_space_group_comment
;
The symmetry employed for this shelxl refinement is uniquely defined
by the following loop, which should always be used as a source of
symmetry information in preference to the above space-group names.
They are only intended as comments.
;

loop_
_space_group_symop_operation_xyz
'x, y, z'
'-x, y+1/2, -z+1/2'
'-x, -y, -z'
'x, -y-1/2, z-1/2'

loop_
_atom_site_label
_atom_site_type_symbol
_atom_site_fract_x
_atom_site_fract_y
_atom_site_fract_z
_atom_site_U_iso_or_equiv
_atom_site_adp_type
_atom_site_occupancy
_atom_site_site_symmetry_order
_atom_site_calc_flag
_atom_site_refinement_flags_posn
_atom_site_refinement_flags_adp
_atom_site_refinement_flags_occupancy
_atom_site_disorder_assembly
_atom_site_disorder_group
Fe1 Fe 0.86114(6) 0.02223(6) 0.01431(4) 0.0499(3) Uani 1 1 d . . . A 1
Fe2 Fe 0.63778(6) 0.04670(6) 0.00441(4) 0.0524(3) Uani 1 1 d . . . A 1
C1 C 0.8805(5) -0.0522(6) -0.0923(4) 0.067(2) Uani 1 1 d . . . A 1
C2 C 0.8815(6) -0.0252(7) -0.1429(4) 0.084(3) Uani 1 1 d . . . A 1
H2 H 0.8800 -0.0609 -0.1714 0.101 Uiso 1 1 calc R U . A 1
C3 C 0.8850(5) 0.0606(7) -0.1435(3) 0.077(3) Uani 1 1 d . . . A 1
H3 H 0.8848 0.0953 -0.1722 0.092 Uiso 1 1 calc R U . A 1
C4 C 0.8892(4) 0.0880(6) -0.0915(3) 0.059(2) Uani 1 1 d . . . A 1
C5 C 0.8911(4) 0.1731(5) -0.0746(3) 0.057(2) Uani 1 1 d . . . A 1
C6 C 0.9020(5) 0.1987(5) -0.0239(3) 0.057(2) Uani 1 1 d . . . A 1
C7 C 0.9074(6) 0.2852(5) -0.0061(4) 0.080(3) Uani 1 1 d . . . A 1
H7 H 0.9060 0.3337 -0.0268 0.096 Uiso 1 1 calc R U . A 1
C8 C 0.9147(6) 0.2850(5) 0.0446(4) 0.085(3) Uani 1 1 d . . . A 1
H8 H 0.9191 0.3332 0.0657 0.102 Uiso 1 1 calc R U . A 1
C9 C 0.9148(5) 0.1988(5) 0.0616(3) 0.056(2) Uani 1 1 d . . . A 1
C10 C 0.9164(5) 0.1721(6) 0.1121(3) 0.064(2) Uani 1 1 d . . . A 1
C11 C 0.9062(5) 0.0874(6) 0.1272(3) 0.062(2) Uani 1 1 d . . . A 1
C12 C 0.9041(6) 0.0561(7) 0.1777(3) 0.084(3) Uani 1 1 d . . . A 1
H12 H 0.9123 0.0889 0.2077 0.101 Uiso 1 1 calc R U . A 1
C13 C 0.8885(6) -0.0275(7) 0.1750(4) 0.090(3) Uani 1 1 d . . . A 1
H13 H 0.8837 -0.0632 0.2026 0.108 Uiso 1 1 calc R U . A 1
C14 C 0.8805(5) -0.0527(7) 0.1225(4) 0.071(2) Uani 1 1 d . . . A 1
C15 C 0.8639(5) -0.1356(6) 0.1040(4) 0.077(3) Uani 1 1 d . . . A 1
H15 H 0.8545 -0.1764 0.1282 0.092 Uiso 1 1 calc R U . A 1
C16 C 0.8598(5) -0.1641(6) 0.0546(4) 0.071(3) Uani 1 1 d . . . A 1
C17 C 0.8462(5) -0.2489(5) 0.0360(5) 0.084(3) Uani 1 1 d . . . A 1
C18 C 0.8486(6) -0.2499(6) -0.0148(5) 0.086(3) Uani 1 1 d . . . A 1
C19 C 0.8641(5) -0.1625(5) -0.0281(5) 0.071(3) Uani 1 1 d . . . A 1
C20 C 0.8698(5) -0.1348(6) -0.0770(4) 0.075(3) Uani 1 1 d . . . A 1
H20 H 0.8660 -0.1767 -0.1024 0.091 Uiso 1 1 calc R U . A 1
C21 C 0.8773(6) 0.2413(6) -0.1159(3) 0.074(2) Uani 1 1 d . . . A 1
C22 C 0.9418(6) 0.2774(7) -0.1345(4) 0.106(4) Uani 1 1 d . . . A 1
H22 H 0.9984 0.2599 -0.1223 0.128 Uiso 1 1 calc R U . A 1
C23 C 0.9252(8) 0.3424(8) -0.1727(4) 0.143(5) Uani 1 1 d . . . A 1
H23 H 0.9710 0.3663 -0.1857 0.172 Uiso 1 1 calc R U . A 1
C24 C 0.8453(8) 0.3698(8) -0.1903(4) 0.130(4) Uani 1 1 d . . . A 1
H24 H 0.8344 0.4137 -0.2145 0.156 Uiso 1 1 calc R U . A 1
C25 C 0.7810(8) 0.3315(9) -0.1717(5) 0.164(6) Uani 1 1 d . . . A 1
H25 H 0.7243 0.3481 -0.1844 0.197 Uiso 1 1 calc R U . A 1
C26 C 0.7962(7) 0.2688(8) -0.1348(5) 0.143(5) Uani 1 1 d . . . A 1
H26 H 0.7498 0.2447 -0.1224 0.172 Uiso 1 1 calc R U . A 1
C27 C 0.9238(7) 0.2407(6) 0.1526(3) 0.083(3) Uani 1 1 d . . . A 1
C28 C 0.9985(8) 0.2883(9) 0.1645(5) 0.152(5) Uani 1 1 d . . . A 1
H28 H 1.0459 0.2745 0.1495 0.182 Uiso 1 1 calc R U . A 1
C29 C 1.0038(10) 0.3581(10) 0.1995(5) 0.183(7) Uani 1 1 d . . . A 1
H29 H 1.0524 0.3931 0.2053 0.220 Uiso 1 1 calc R U . A 1
C30 C 0.9377(11) 0.3727(9) 0.2239(5) 0.164(6) Uani 1 1 d . . . A 1
H30 H 0.9432 0.4138 0.2499 0.197 Uiso 1 1 calc R U . A 1
C31 C 0.8645(9) 0.3294(9) 0.2114(5) 0.153(5) Uani 1 1 d . . . A 1
H31 H 0.8172 0.3438 0.2263 0.183 Uiso 1 1 calc R U . A 1
C32 C 0.8584(7) 0.2625(8) 0.1761(5) 0.128(4) Uani 1 1 d . . . A 1
H32 H 0.8070 0.2318 0.1685 0.154 Uiso 1 1 calc R U . A 1
C33 C 0.6454(5) 0.0149(5) 0.1216(3) 0.062(2) Uani 1 1 d . . . A 1
C34 C 0.6585(5) -0.0523(5) 0.1589(3) 0.061(2) Uani 1 1 d . . . A 1
C35 C 0.6558(4) -0.1272(5) 0.1326(3) 0.060(2) Uani 1 1 d . . . A 1
C36 C 0.6374(4) -0.1063(5) 0.0788(3) 0.060(2) Uani 1 1 d . . . A 1
C37 C 0.6305(5) -0.1651(5) 0.0379(4) 0.065(2) Uani 1 1 d . . . A 1
H37 H 0.6373 -0.2227 0.0467 0.078 Uiso 1 1 calc R U . A 1
C38 C 0.6145(5) -0.1457(5) -0.0138(4) 0.063(2) Uani 1 1 d . . . A 1
C39 C 0.6171(5) -0.2067(6) -0.0539(4) 0.079(3) Uani 1 1 d . . . A 1
H39 H 0.6238 -0.2656 -0.0495 0.095 Uiso 1 1 calc R U . A 1
C40 C 0.6082(6) -0.1644(6) -0.0992(4) 0.082(3) Uani 1 1 d . . . A 1
H40 H 0.6090 -0.1882 -0.1316 0.099 Uiso 1 1 calc R U . A 1
C41 C 0.5971(5) -0.0751(5) -0.0877(4) 0.065(2) Uani 1 1 d . . . A 1
C42 C 0.5870(5) -0.0091(5) -0.1243(3) 0.061(2) Uani 1 1 d . . . A 1
C43 C 0.5780(5) 0.0787(5) -0.1124(3) 0.063(2) Uani 1 1 d . . . A 1
C44 C 0.5602(5) 0.1451(6) -0.1494(3) 0.070(2) Uani 1 1 d . . . A 1
H44 H 0.5500 0.1385 -0.1852 0.084 Uiso 1 1 calc R U . A 1
C45 C 0.5606(5) 0.2193(5) -0.1235(3) 0.067(2) Uani 1 1 d . . . A 1
H45 H 0.5501 0.2735 -0.1380 0.081 Uiso 1 1 calc R U . A 1
C46 C 0.5803(5) 0.1996(5) -0.0693(3) 0.059(2) Uani 1 1 d . . . A 1
C47 C 0.5895(4) 0.2592(4) -0.0290(3) 0.056(2) Uani 1 1 d . . . A 1
C48 C 0.6070(4) 0.2383(5) 0.0229(3) 0.055(2) Uani 1 1 d . . . A 1
C49 C 0.6144(5) 0.2990(5) 0.0647(4) 0.072(2) Uani 1 1 d . . . A 1
H49 H 0.6100 0.3583 0.0611 0.086 Uiso 1 1 calc R U . A 1
C50 C 0.6283(5) 0.2569(5) 0.1086(4) 0.076(3) Uani 1 1 d . . . A 1
H50 H 0.6344 0.2802 0.1416 0.091 Uiso 1 1 calc R U . A 1
C51 C 0.6322(5) 0.1688(5) 0.0960(3) 0.063(2) Uani 1 1 d . . . A 1
C52 C 0.6457(5) 0.1032(5) 0.1312(3) 0.065(2) Uani 1 1 d . . . A 1
H52 H 0.6564 0.1193 0.1659 0.077 Uiso 1 1 calc R U . A 1
C53 C 0.5851(6) -0.0309(6) -0.1793(4) 0.075(2) Uani 1 1 d . . . A 1
C54 C 0.6464(7) 0.0062(6) -0.2044(4) 0.098(3) Uani 1 1 d . . . A 1
H54 H 0.6879 0.0427 -0.1862 0.118 Uiso 1 1 calc R U . A 1
C55 C 0.6464(9) -0.0106(8) -0.2559(6) 0.126(4) Uani 1 1 d . . . A 1
H55 H 0.6886 0.0137 -0.2719 0.151 Uiso 1 1 calc R U . A 1
C56 C 0.5848(12) -0.0625(10) -0.2836(5) 0.145(6) Uani 1 1 d . . . A 1
H56 H 0.5844 -0.0724 -0.3185 0.173 Uiso 1 1 calc R U . A 1
C57 C 0.5230(8) -0.1005(8) -0.2595(5) 0.117(4) Uani 1 1 d . . . A 1
H57 H 0.4817 -0.1370 -0.2778 0.141 Uiso 1 1 calc R U . A 1
C58 C 0.5234(6) -0.0834(6) -0.2076(4) 0.095(3) Uani 1 1 d . . . A 1
H58 H 0.4811 -0.1078 -0.1917 0.113 Uiso 1 1 calc R U . A 1
C59 C 0.5827(4) 0.3512(3) -0.0446(2) 0.069(2) Uani 1 1 d G U . A 1
C60 C 0.6573(4) 0.3965(5) -0.0485(3) 0.179(5) Uani 1 1 d G U . A 1
H60 H 0.7108 0.3694 -0.0416 0.215 Uiso 1 1 calc R U . A 1
C61 C 0.6519(5) 0.4825(5) -0.0626(4) 0.194(7) Uani 1 1 d G U . A 1
H61 H 0.7018 0.5128 -0.0652 0.233 Uiso 1 1 calc R U . A 1
C62 C 0.5720(6) 0.5230(3) -0.0729(3) 0.118(4) Uani 1 1 d G . . A 1
H62 H 0.5684 0.5805 -0.0824 0.142 Uiso 1 1 calc R U . A 1
C63 C 0.4974(5) 0.4777(4) -0.0690(3) 0.147(5) Uani 1 1 d G . . A 1
H63 H 0.4439 0.5049 -0.0759 0.176 Uiso 1 1 calc R U . A 1
C64 C 0.5028(4) 0.3918(4) -0.0548(3) 0.131(4) Uani 1 1 d G . . A 1
H64 H 0.4528 0.3615 -0.0522 0.157 Uiso 1 1 calc R U . A 1
C65 C 0.8401(8) -0.3212(8) -0.0509(6) 0.116(5) Uani 1 1 d . . . A 1
C66 C 0.8781(12) -0.4613(10) -0.0689(9) 0.247(10) Uani 1 1 d . U . A 1
H66A H 0.8450 -0.5070 -0.0569 0.296 Uiso 1 1 calc R U . A 1
H66B H 0.8480 -0.4427 -0.1026 0.296 Uiso 1 1 calc R U . A 1
C67 C 0.8260(9) -0.3191(9) 0.0701(7) 0.124(5) Uani 1 1 d . . . A 1
C68 C 0.7382(11) -0.4447(9) 0.0745(8) 0.221(9) Uani 1 1 d . . . A 1
H68A H 0.7285 -0.4227 0.1075 0.265 Uiso 1 1 calc R U . A 1
H68B H 0.6846 -0.4692 0.0561 0.265 Uiso 1 1 calc R U . A 1
C69 C 0.8029(13) -0.5045(12) 0.0815(9) 0.307(13) Uani 1 1 d . . . A 1
H69A H 0.7871 -0.5515 0.1014 0.460 Uiso 1 1 calc R U . A 1
H69B H 0.8117 -0.5250 0.0485 0.460 Uiso 1 1 calc R U . A 1
H69C H 0.8553 -0.4789 0.0995 0.460 Uiso 1 1 calc R U . A 1
C70 C 0.6764(6) -0.2137(6) 0.1540(4) 0.075(3) Uani 1 1 d . . . A 1
C71 C 0.7654(8) -0.2902(7) 0.2208(5) 0.133(5) Uani 1 1 d . . . A 1
H71A H 0.7277 -0.3040 0.2450 0.160 Uiso 1 1 calc R U . A 1
H71B H 0.7607 -0.3358 0.1954 0.160 Uiso 1 1 calc R U . A 1
C72 C 0.6676(6) -0.0379(6) 0.2143(4) 0.080(3) Uani 1 1 d . . . A 1
C73 C 0.6303(8) -0.0919(8) 0.2921(4) 0.137(4) Uani 1 1 d . U . A 1
H73A H 0.6165 -0.0346 0.3023 0.164 Uiso 1 1 calc R U . A 1
H73B H 0.6884 -0.1062 0.3095 0.164 Uiso 1 1 calc R U . A 1
C74 C 0.5661(14) -0.1558(10) 0.3058(6) 0.280(12) Uani 1 1 d . U . A 1
H74A H 0.5678 -0.1550 0.3424 0.420 Uiso 1 1 calc R U . A 1
H74B H 0.5090 -0.1409 0.2882 0.420 Uiso 1 1 calc R U . A 1
H74C H 0.5805 -0.2121 0.2954 0.420 Uiso 1 1 calc R U . A 1
N1 N 0.8879(3) 0.0184(4) -0.0600(2) 0.0554(16) Uani 1 1 d . . . A 1
N2 N 0.9077(3) 0.1462(4) 0.0187(2) 0.0498(15) Uani 1 1 d . . . A 1
N3 N 0.8931(3) 0.0190(4) 0.0934(2) 0.0588(17) Uani 1 1 d . . . A 1
N4 N 0.8694(4) -0.1117(4) 0.0145(3) 0.0589(17) Uani 1 1 d . . . A 1
N5 N 0.6312(3) -0.0197(4) 0.0723(2) 0.0576(16) Uani 1 1 d . . . A 1
N6 N 0.6017(4) -0.0649(4) -0.0352(2) 0.0594(17) Uani 1 1 d . . . A 1
N7 N 0.5898(3) 0.1117(4) -0.0634(2) 0.0548(16) Uani 1 1 d . . . A 1
N8 N 0.6163(4) 0.1582(4) 0.0432(3) 0.0549(16) Uani 1 1 d . . . A 1
O1 O 0.8001(8) -0.3228(6) -0.0930(5) 0.190(5) Uani 1 1 d . . . A 1
O2 O 0.8875(5) -0.3885(5) -0.0319(4) 0.158(4) Uani 1 1 d . . . A 1
O3 O 0.7698(6) -0.3748(5) 0.0432(4) 0.151(3) Uani 1 1 d . . . A 1
O4 O 0.8513(6) -0.3285(6) 0.1149(4) 0.144(4) Uani 1 1 d . . . A 1
O5 O 0.6458(4) -0.2795(4) 0.1357(3) 0.097(2) Uani 1 1 d . . . A 1
O6 O 0.7386(4) -0.2098(4) 0.1953(2) 0.098(2) Uani 1 1 d . . . A 1
O7 O 0.7074(5) 0.0181(5) 0.2388(2) 0.122(3) Uani 1 1 d . . . A 1
O8 O 0.6239(4) -0.0968(4) 0.2368(2) 0.0932(19) Uani 1 1 d . . . A 1
O9 O 0.7498(3) 0.0443(3) 0.00432(17) 0.0570(13) Uani 1 1 d . . . A 1
C75 C 0.846(3) -0.285(2) 0.2457(15) 0.30(3) Uani 0.5 1 d . . P A 1
H75A H 0.8631 -0.3383 0.2625 0.449 Uiso 0.5 1 calc R U P A 1
H75B H 0.8833 -0.2718 0.2216 0.449 Uiso 0.5 1 calc R U P A 1
H75C H 0.8504 -0.2401 0.2712 0.449 Uiso 0.5 1 calc R U P A 1
C76 C 0.9539(15) -0.4879(16) -0.0720(12) 0.42(2) Uani 1 1 d . U . A 1
H76A H 0.9689 -0.5320 -0.0879 0.630 Uiso 1 1 d R U . A 1
H76B H 0.9823 -0.4497 -0.0855 0.630 Uiso 1 1 d R U . A 1
H76C H 0.9887 -0.4944 -0.0430 0.630 Uiso 1 1 d R U . A 1
C77 C 0.751(3) -0.273(3) 0.2814(18) 0.257(19) Uiso 0.5 1 d . . P B 2

loop_
_atom_site_aniso_label
_atom_site_aniso_U_11
_atom_site_aniso_U_22
_atom_site_aniso_U_33
_atom_site_aniso_U_23
_atom_site_aniso_U_13
_atom_site_aniso_U_12
Fe1 0.0377(6) 0.0506(6) 0.0605(7) 0.0027(5) 0.0070(5) 0.0013(5)
Fe2 0.0377(6) 0.0519(6) 0.0659(8) -0.0081(5) 0.0050(5) 0.0007(5)
C1 0.053(5) 0.074(6) 0.075(7) -0.011(6) 0.017(4) 0.011(4)
C2 0.081(7) 0.101(8) 0.071(7) -0.008(6) 0.012(5) 0.012(6)
C3 0.078(7) 0.112(8) 0.041(6) 0.001(5) 0.013(4) 0.013(6)
C4 0.040(5) 0.085(6) 0.052(6) 0.007(5) 0.007(4) 0.008(4)
C5 0.043(5) 0.066(6) 0.062(6) 0.011(5) 0.011(4) 0.003(4)
C6 0.060(5) 0.051(5) 0.059(6) 0.006(4) 0.009(4) -0.002(4)
C7 0.109(8) 0.058(6) 0.079(7) 0.008(5) 0.032(6) -0.008(5)
C8 0.116(8) 0.056(6) 0.083(7) -0.009(5) 0.016(6) -0.013(5)
C9 0.049(5) 0.057(5) 0.065(6) -0.007(5) 0.018(4) -0.006(4)
C10 0.061(5) 0.080(6) 0.050(6) -0.010(5) 0.008(4) -0.007(4)
C11 0.054(5) 0.080(6) 0.046(5) 0.001(5) -0.007(4) -0.002(4)
C12 0.079(7) 0.130(9) 0.041(6) 0.011(6) 0.005(4) 0.011(6)
C13 0.069(6) 0.108(8) 0.093(9) 0.045(7) 0.013(5) 0.011(6)
C14 0.035(5) 0.117(9) 0.059(6) 0.024(6) 0.005(4) 0.010(5)
C15 0.053(6) 0.061(6) 0.113(9) 0.036(6) 0.005(6) 0.007(5)
C16 0.042(5) 0.068(7) 0.100(8) 0.008(6) 0.002(5) 0.008(4)
C17 0.050(5) 0.046(6) 0.158(11) 0.008(7) 0.025(7) 0.001(4)
C18 0.053(6) 0.076(8) 0.130(10) -0.017(7) 0.025(6) 0.002(5)
C19 0.045(5) 0.053(6) 0.114(9) -0.012(6) 0.010(5) 0.001(4)
C20 0.061(6) 0.070(7) 0.095(8) -0.024(6) 0.013(5) 0.007(5)
C21 0.065(6) 0.088(6) 0.070(6) 0.021(5) 0.017(5) 0.010(5)
C22 0.065(6) 0.140(9) 0.116(8) 0.070(7) 0.020(6) 0.021(6)
C23 0.107(10) 0.179(12) 0.153(11) 0.107(10) 0.047(8) 0.027(9)
C24 0.099(9) 0.158(11) 0.140(10) 0.080(8) 0.040(8) 0.059(9)
C25 0.095(10) 0.224(15) 0.180(13) 0.117(12) 0.043(9) 0.070(10)
C26 0.068(7) 0.188(12) 0.176(12) 0.108(10) 0.028(7) 0.045(8)
C27 0.088(7) 0.095(7) 0.065(6) -0.026(5) 0.016(6) -0.022(6)
C28 0.106(9) 0.207(13) 0.150(11) -0.106(10) 0.045(8) -0.049(9)
C29 0.154(13) 0.253(17) 0.149(12) -0.129(12) 0.045(10) -0.084(12)
C30 0.172(15) 0.198(14) 0.142(12) -0.104(11) 0.084(11) -0.054(12)
C31 0.113(11) 0.189(14) 0.159(12) -0.094(11) 0.031(9) -0.011(10)
C32 0.079(8) 0.163(11) 0.145(11) -0.083(9) 0.024(7) 0.003(7)
C33 0.055(5) 0.066(6) 0.064(6) -0.006(5) 0.007(4) -0.011(4)
C34 0.056(5) 0.064(5) 0.059(6) 0.003(5) 0.003(4) -0.018(4)
C35 0.045(5) 0.057(5) 0.074(6) 0.007(5) 0.003(4) -0.014(4)
C36 0.042(5) 0.058(5) 0.082(7) -0.001(5) 0.012(4) -0.006(4)
C37 0.061(6) 0.047(5) 0.083(7) 0.000(5) 0.005(5) -0.005(4)
C38 0.056(5) 0.045(5) 0.086(7) -0.009(5) 0.008(5) 0.000(4)
C39 0.078(6) 0.058(6) 0.096(7) -0.021(6) 0.001(6) 0.007(5)
C40 0.087(7) 0.077(7) 0.076(7) -0.023(6) -0.002(5) 0.009(5)
C41 0.055(5) 0.068(6) 0.073(7) -0.026(5) 0.012(5) -0.001(4)
C42 0.051(5) 0.062(6) 0.067(6) -0.007(5) -0.002(4) 0.003(4)
C43 0.055(5) 0.067(6) 0.064(6) -0.003(5) 0.004(4) 0.012(4)
C44 0.064(6) 0.079(6) 0.064(6) -0.002(5) 0.002(4) 0.017(5)
C45 0.061(5) 0.070(6) 0.070(6) 0.004(5) 0.006(4) 0.018(4)
C46 0.047(5) 0.050(5) 0.075(6) 0.005(4) -0.001(4) 0.008(4)
C47 0.045(5) 0.047(5) 0.073(6) -0.004(4) 0.005(4) 0.006(3)
C48 0.046(5) 0.054(5) 0.063(6) -0.006(4) 0.006(4) 0.000(4)
C49 0.082(6) 0.052(5) 0.081(7) -0.015(5) 0.016(5) 0.002(4)
C50 0.084(7) 0.059(6) 0.084(7) -0.006(5) 0.011(5) 0.003(5)
C51 0.073(6) 0.054(5) 0.064(6) -0.001(5) 0.014(5) -0.003(4)
C52 0.065(5) 0.072(6) 0.058(5) -0.013(5) 0.015(4) -0.012(5)
C53 0.073(6) 0.083(7) 0.066(6) -0.004(5) 0.002(5) 0.019(5)
C54 0.110(9) 0.102(8) 0.083(8) -0.014(6) 0.018(7) 0.018(7)
C55 0.134(11) 0.135(11) 0.116(12) -0.015(8) 0.042(9) 0.036(9)
C56 0.200(18) 0.146(13) 0.089(10) -0.022(9) 0.031(11) 0.066(12)
C57 0.115(10) 0.144(11) 0.083(9) -0.044(8) -0.007(7) 0.017(8)
C58 0.086(7) 0.111(8) 0.077(7) -0.039(6) -0.011(6) 0.014(6)
C59 0.073(6) 0.062(5) 0.072(6) -0.005(4) 0.009(5) -0.002(5)
C60 0.121(10) 0.079(8) 0.355(17) 0.042(10) 0.090(11) 0.001(7)
C61 0.140(12) 0.093(9) 0.37(2) 0.064(11) 0.109(12) 0.002(8)
C62 0.170(12) 0.071(7) 0.110(8) 0.015(6) 0.015(8) 0.002(8)
C63 0.120(10) 0.067(7) 0.228(14) 0.032(8) -0.039(9) 0.008(7)
C64 0.076(7) 0.063(7) 0.236(13) 0.016(7) -0.018(8) 0.012(5)
C65 0.094(9) 0.068(8) 0.191(15) -0.041(10) 0.033(9) -0.016(7)
C66 0.202(19) 0.122(12) 0.44(3) -0.134(15) 0.11(2) 0.007(12)
C67 0.085(10) 0.088(9) 0.209(17) 0.040(12) 0.057(11) 0.007(7)
C68 0.191(17) 0.091(10) 0.40(3) 0.052(14) 0.114(18) 0.006(10)
C69 0.25(2) 0.198(19) 0.51(4) 0.15(2) 0.17(2) 0.060(17)
C70 0.065(6) 0.079(7) 0.080(7) 0.010(6) 0.009(5) -0.011(5)
C71 0.135(11) 0.097(8) 0.145(11) 0.050(8) -0.030(9) 0.007(8)
C72 0.075(6) 0.078(7) 0.083(8) 0.000(6) 0.002(5) -0.007(5)
C73 0.214(14) 0.142(10) 0.048(7) 0.017(6) 0.006(7) -0.008(9)
C74 0.55(4) 0.161(14) 0.173(15) -0.002(11) 0.17(2) -0.109(17)
N1 0.047(4) 0.064(4) 0.056(4) -0.008(4) 0.012(3) 0.004(3)
N2 0.044(4) 0.053(4) 0.053(4) 0.002(3) 0.012(3) -0.010(3)
N3 0.040(4) 0.071(4) 0.064(4) 0.014(4) 0.005(3) 0.002(3)
N4 0.047(4) 0.050(4) 0.081(5) 0.004(4) 0.018(4) 0.001(3)
N5 0.043(4) 0.054(4) 0.077(5) -0.004(4) 0.014(3) -0.003(3)
N6 0.054(4) 0.060(4) 0.060(4) -0.012(4) 0.000(3) 0.004(3)
N7 0.042(4) 0.061(4) 0.057(4) -0.003(3) -0.002(3) 0.006(3)
N8 0.050(4) 0.051(4) 0.066(5) 0.003(3) 0.015(3) -0.006(3)
O1 0.212(12) 0.098(6) 0.240(12) -0.085(8) -0.010(9) 0.005(7)
O2 0.124(7) 0.072(5) 0.284(11) -0.037(6) 0.046(7) 0.003(5)
O3 0.165(8) 0.087(6) 0.218(9) 0.006(6) 0.076(7) -0.042(5)
O4 0.113(7) 0.099(6) 0.218(11) 0.070(7) 0.025(7) -0.010(5)
O5 0.092(5) 0.064(4) 0.127(6) 0.012(4) 0.001(4) -0.011(4)
O6 0.089(5) 0.086(4) 0.105(5) 0.023(4) -0.017(4) -0.009(4)
O7 0.151(7) 0.121(6) 0.085(5) -0.019(4) -0.004(4) -0.053(5)
O8 0.116(5) 0.093(4) 0.067(4) 0.008(3) 0.008(4) -0.025(4)
O9 0.036(2) 0.065(3) 0.068(3) 0.004(3) 0.008(2) 0.006(2)
C75 0.26(5) 0.27(4) 0.30(5) 0.19(4) -0.12(4) -0.06(4)
C76 0.24(2) 0.29(3) 0.78(6) -0.23(4) 0.22(4) -0.04(2)

loop_
_atom_type_symbol
_atom_type_description
_atom_type_scat_dispersion_real
_atom_type_scat_dispersion_imag
_atom_type_scat_source
C C 0.0033 0.0016 'International Tables Vol C Tables 4.2.6.8 and 6.1.1.4'
H H 0.0000 0.0000 'International Tables Vol C Tables 4.2.6.8 and 6.1.1.4'
Fe Fe 0.3463 0.8444 'International Tables Vol C Tables 4.2.6.8 and 6.1.1.4'
N N 0.0061 0.0033 'International Tables Vol C Tables 4.2.6.8 and 6.1.1.4'
O O 0.0106 0.0060 'International Tables Vol C Tables 4.2.6.8 and 6.1.1.4'

loop_
_citation_id
_citation_doi
_citation_year
1 10.1021/acs.inorgchem.8b02063 2018

loop_
_geom_angle_atom_site_label_1
_geom_angle_atom_site_label_2
_geom_angle_atom_site_label_3
_geom_angle
_geom_angle_site_symmetry_1
_geom_angle_site_symmetry_3
_geom_angle_publ_flag
O9 Fe1 N3 102.1(2) . . ?
O9 Fe1 N2 99.1(2) . . ?
N3 Fe1 N2 87.0(2) . . ?
O9 Fe1 N1 103.5(2) . . ?
N3 Fe1 N1 154.3(2) . . ?
N2 Fe1 N1 87.0(2) . . ?
O9 Fe1 N4 104.8(2) . . ?
N3 Fe1 N4 88.3(3) . . ?
N2 Fe1 N4 156.1(2) . . ?
N1 Fe1 N4 87.1(3) . . ?
O9 Fe2 N6 99.5(2) . . ?
O9 Fe2 N7 102.5(2) . . ?
N6 Fe2 N7 87.4(2) . . ?
O9 Fe2 N8 105.8(2) . . ?
N6 Fe2 N8 154.8(2) . . ?
N7 Fe2 N8 87.0(2) . . ?
O9 Fe2 N5 101.3(2) . . ?
N6 Fe2 N5 87.8(3) . . ?
N7 Fe2 N5 156.1(2) . . ?
N8 Fe2 N5 87.5(3) . . ?
C20 C1 N1 124.7(9) . . ?
C20 C1 C2 125.9(9) . . ?
N1 C1 C2 109.4(8) . . ?
C3 C2 C1 108.6(9) . . ?
C3 C2 H2 125.7 . . ?
C1 C2 H2 125.7 . . ?
C2 C3 C4 106.6(8) . . ?
C2 C3 H3 126.7 . . ?
C4 C3 H3 126.7 . . ?
N1 C4 C5 124.2(7) . . ?
N1 C4 C3 109.8(8) . . ?
C5 C4 C3 125.9(9) . . ?
C6 C5 C4 125.3(7) . . ?
C6 C5 C21 118.1(7) . . ?
C4 C5 C21 116.6(7) . . ?
C5 C6 N2 126.5(7) . . ?
C5 C6 C7 125.7(8) . . ?
N2 C6 C7 107.8(7) . . ?
C8 C7 C6 108.6(8) . . ?
C8 C7 H7 125.7 . . ?
C6 C7 H7 125.7 . . ?
C7 C8 C9 108.5(8) . . ?
C7 C8 H8 125.8 . . ?
C9 C8 H8 125.8 . . ?
N2 C9 C10 126.0(7) . . ?
N2 C9 C8 108.0(7) . . ?
C10 C9 C8 125.8(8) . . ?
C9 C10 C11 124.9(7) . . ?
C9 C10 C27 116.8(8) . . ?
C11 C10 C27 118.2(8) . . ?
N3 C11 C10 124.1(7) . . ?
N3 C11 C12 108.1(8) . . ?
C10 C11 C12 127.8(9) . . ?
C13 C12 C11 108.9(9) . . ?
C13 C12 H12 125.6 . . ?
C11 C12 H12 125.6 . . ?
C12 C13 C14 107.9(9) . . ?
C12 C13 H13 126.1 . . ?
C14 C13 H13 126.1 . . ?
C15 C14 N3 126.4(9) . . ?
C15 C14 C13 125.1(10) . . ?
N3 C14 C13 108.5(9) . . ?
C16 C15 C14 127.5(9) . . ?
C16 C15 H15 116.2 . . ?
C14 C15 H15 116.2 . . ?
N4 C16 C15 123.3(9) . . ?
N4 C16 C17 108.9(9) . . ?
C15 C16 C17 127.8(11) . . ?
C18 C17 C16 109.0(9) . . ?
C18 C17 C67 129.8(11) . . ?
C16 C17 C67 121.1(12) . . ?
C17 C18 C19 105.5(9) . . ?
C17 C18 C65 130.0(11) . . ?
C19 C18 C65 124.5(12) . . ?
N4 C19 C20 125.5(8) . . ?
N4 C19 C18 109.8(9) . . ?
C20 C19 C18 124.7(10) . . ?
C1 C20 C19 127.1(8) . . ?
C1 C20 H20 116.4 . . ?
C19 C20 H20 116.4 . . ?
C22 C21 C26 117.5(9) . . ?
C22 C21 C5 123.1(8) . . ?
C26 C21 C5 119.4(9) . . ?
C21 C22 C23 120.7(9) . . ?
C21 C22 H22 119.7 . . ?
C23 C22 H22 119.7 . . ?
C24 C23 C22 121.1(10) . . ?
C24 C23 H23 119.4 . . ?
C22 C23 H23 119.4 . . ?
C23 C24 C25 117.4(11) . . ?
C23 C24 H24 121.3 . . ?
C25 C24 H24 121.3 . . ?
C24 C25 C26 122.1(11) . . ?
C24 C25 H25 119.0 . . ?
C26 C25 H25 119.0 . . ?
C21 C26 C25 121.2(10) . . ?
C21 C26 H26 119.4 . . ?
C25 C26 H26 119.4 . . ?
C32 C27 C28 117.0(9) . . ?
C32 C27 C10 123.0(9) . . ?
C28 C27 C10 119.9(9) . . ?
C27 C28 C29 120.5(11) . . ?
C27 C28 H28 119.7 . . ?
C29 C28 H28 119.7 . . ?
C30 C29 C28 119.0(12) . . ?
C30 C29 H29 120.5 . . ?
C28 C29 H29 120.5 . . ?
C31 C30 C29 120.7(12) . . ?
C31 C30 H30 119.6 . . ?
C29 C30 H30 119.6 . . ?
C30 C31 C32 120.0(12) . . ?
C30 C31 H31 120.0 . . ?
C32 C31 H31 120.0 . . ?
C27 C32 C31 122.4(11) . . ?
C27 C32 H32 118.8 . . ?
C31 C32 H32 118.8 . . ?
N5 C33 C52 123.3(7) . . ?
N5 C33 C34 109.7(7) . . ?
C52 C33 C34 127.0(8) . . ?
C35 C34 C33 107.1(7) . . ?
C35 C34 C72 129.3(8) . . ?
C33 C34 C72 123.6(8) . . ?
C34 C35 C36 107.0(7) . . ?
C34 C35 C70 127.5(8) . . ?
C36 C35 C70 125.3(8) . . ?
N5 C36 C37 123.9(8) . . ?
N5 C36 C35 110.3(7) . . ?
C37 C36 C35 125.7(8) . . ?
C38 C37 C36 126.3(7) . . ?
C38 C37 H37 116.9 . . ?
C36 C37 H37 116.9 . . ?
C37 C38 N6 126.4(7) . . ?
C37 C38 C39 124.2(8) . . ?
N6 C38 C39 109.2(8) . . ?
C40 C39 C38 108.4(8) . . ?
C40 C39 H39 125.8 . . ?
C38 C39 H39 125.8 . . ?
C39 C40 C41 106.5(8) . . ?
C39 C40 H40 126.8 . . ?
C41 C40 H40 126.8 . . ?
N6 C41 C42 125.7(7) . . ?
N6 C41 C40 109.6(8) . . ?
C42 C41 C40 124.7(8) . . ?
C41 C42 C43 124.2(8) . . ?
C41 C42 C53 118.9(7) . . ?
C43 C42 C53 116.9(8) . . ?
N7 C43 C44 110.4(7) . . ?
N7 C43 C42 124.7(7) . . ?
C44 C43 C42 124.8(8) . . ?
C45 C44 C43 107.4(8) . . ?
C45 C44 H44 126.3 . . ?
C43 C44 H44 126.3 . . ?
C44 C45 C46 107.4(7) . . ?
C44 C45 H45 126.3 . . ?
C46 C45 H45 126.3 . . ?
N7 C46 C47 125.4(7) . . ?
N7 C46 C45 108.9(7) . . ?
C47 C46 C45 125.7(7) . . ?
C48 C47 C46 124.6(7) . . ?
C48 C47 C59 119.3(7) . . ?
C46 C47 C59 116.1(7) . . ?
N8 C48 C47 126.5(7) . . ?
N8 C48 C49 108.5(7) . . ?
C47 C48 C49 124.9(7) . . ?
C50 C49 C48 108.6(8) . . ?
C50 C49 H49 125.7 . . ?
C48 C49 H49 125.7 . . ?
C49 C50 C51 106.7(8) . . ?
C49 C50 H50 126.6 . . ?
C51 C50 H50 126.6 . . ?
C52 C51 N8 124.7(7) . . ?
C52 C51 C50 125.1(8) . . ?
N8 C51 C50 110.2(7) . . ?
C51 C52 C33 128.1(8) . . ?
C51 C52 H52 115.9 . . ?
C33 C52 H52 115.9 . . ?
C58 C53 C54 118.1(9) . . ?
C58 C53 C42 123.4(10) . . ?
C54 C53 C42 118.4(9) . . ?
C55 C54 C53 120.8(11) . . ?
C55 C54 H54 119.6 . . ?
C53 C54 H54 119.6 . . ?
C56 C55 C54 120.6(14) . . ?
C56 C55 H55 119.7 . . ?
C54 C55 H55 119.7 . . ?
C55 C56 C57 119.8(13) . . ?
C55 C56 H56 120.1 . . ?
C57 C56 H56 120.1 . . ?
C56 C57 C58 119.3(12) . . ?
C56 C57 H57 120.3 . . ?
C58 C57 H57 120.3 . . ?
C53 C58 C57 121.4(11) . . ?
C53 C58 H58 119.3 . . ?
C57 C58 H58 119.3 . . ?
C60 C59 C64 120.0 . . ?
C60 C59 C47 119.4(5) . . ?
C64 C59 C47 120.6(5) . . ?
C61 C60 C59 120.0 . . ?
C61 C60 H60 120.0 . . ?
C59 C60 H60 120.0 . . ?
C60 C61 C62 120.0 . . ?
C60 C61 H61 120.0 . . ?
C62 C61 H61 120.0 . . ?
C63 C62 C61 120.0 . . ?
C63 C62 H62 120.0 . . ?
C61 C62 H62 120.0 . . ?
C64 C63 C62 120.0 . . ?
C64 C63 H63 120.0 . . ?
C62 C63 H63 120.0 . . ?
C63 C64 C59 120.0 . . ?
C63 C64 H64 120.0 . . ?
C59 C64 H64 120.0 . . ?
O1 C65 O2 120.3(13) . . ?
O1 C65 C18 127.2(14) . . ?
O2 C65 C18 112.4(13) . . ?
C76 C66 O2 107.9(19) . . ?
C76 C66 H66A 110.1 . . ?
O2 C66 H66A 110.1 . . ?
C76 C66 H66B 110.1 . . ?
O2 C66 H66B 110.1 . . ?
H66A C66 H66B 108.4 . . ?
O4 C67 O3 121.0(13) . . ?
O4 C67 C17 128.5(15) . . ?
O3 C67 C17 110.5(13) . . ?
C69 C68 O3 104.8(14) . . ?
C69 C68 H68A 110.8 . . ?
O3 C68 H68A 110.8 . . ?
C69 C68 H68B 110.8 . . ?
O3 C68 H68B 110.8 . . ?
H68A C68 H68B 108.9 . . ?
C68 C69 H69A 109.5 . . ?
C68 C69 H69B 109.5 . . ?
H69A C69 H69B 109.5 . . ?
C68 C69 H69C 109.5 . . ?
H69A C69 H69C 109.5 . . ?
H69B C69 H69C 109.5 . . ?
O5 C70 O6 123.5(9) . . ?
O5 C70 C35 125.9(9) . . ?
O6 C70 C35 110.4(8) . . ?
C75 C71 O6 110.2(17) . . ?
C75 C71 H71A 109.6 . . ?
O6 C71 H71A 109.6 . . ?
C75 C71 H71B 109.6 . . ?
O6 C71 H71B 109.6 . . ?
H71A C71 H71B 108.1 . . ?
O7 C72 O8 121.3(9) . . ?
O7 C72 C34 126.9(9) . . ?
O8 C72 C34 111.8(8) . . ?
O8 C73 C74 106.2(10) . . ?
O8 C73 H73A 110.5 . . ?
C74 C73 H73A 110.5 . . ?
O8 C73 H73B 110.5 . . ?
C74 C73 H73B 110.5 . . ?
H73A C73 H73B 108.7 . . ?
C73 C74 H74A 109.5 . . ?
C73 C74 H74B 109.5 . . ?
H74A C74 H74B 109.5 . . ?
C73 C74 H74C 109.5 . . ?
H74A C74 H74C 109.5 . . ?
H74B C74 H74C 109.5 . . ?
C4 N1 C1 105.6(7) . . ?
C4 N1 Fe1 125.1(5) . . ?
C1 N1 Fe1 126.4(6) . . ?
C6 N2 C9 107.2(6) . . ?
C6 N2 Fe1 122.8(5) . . ?
C9 N2 Fe1 125.1(5) . . ?
C11 N3 C14 106.7(7) . . ?
C11 N3 Fe1 127.9(5) . . ?
C14 N3 Fe1 123.1(6) . . ?
C19 N4 C16 106.7(8) . . ?
C19 N4 Fe1 125.8(6) . . ?
C16 N4 Fe1 125.7(6) . . ?
C36 N5 C33 105.9(7) . . ?
C36 N5 Fe2 125.9(6) . . ?
C33 N5 Fe2 125.7(5) . . ?
C41 N6 C38 106.3(7) . . ?
C41 N6 Fe2 124.4(5) . . ?
C38 N6 Fe2 124.1(5) . . ?
C43 N7 C46 105.8(6) . . ?
C43 N7 Fe2 126.3(5) . . ?
C46 N7 Fe2 126.6(5) . . ?
C48 N8 C51 105.9(6) . . ?
C48 N8 Fe2 126.3(5) . . ?
C51 N8 Fe2 125.6(5) . . ?
C65 O2 C66 112.1(12) . . ?
C67 O3 C68 115.5(12) . . ?
C70 O6 C71 116.7(8) . . ?
C72 O8 C73 117.5(8) . . ?
Fe1 O9 Fe2 166.7(3) . . ?
C71 C75 H75A 109.5 . . ?
C71 C75 H75B 109.5 . . ?
H75A C75 H75B 109.5 . . ?
C71 C75 H75C 109.5 . . ?
H75A C75 H75C 109.5 . . ?
H75B C75 H75C 109.5 . . ?
C66 C76 H76A 129.3 . . ?
C66 C76 H76B 111.2 . . ?
H76A C76 H76B 98.3 . . ?
C66 C76 H76C 115.6 . . ?
H76A C76 H76C 98.6 . . ?
H76B C76 H76C 98.7 . . ?

loop_
_geom_bond_atom_site_label_1
_geom_bond_atom_site_label_2
_geom_bond_distance
_geom_bond_site_symmetry_2
_geom_bond_publ_flag
Fe1 O9 1.756(4) . ?
Fe1 N3 2.050(6) . ?
Fe1 N2 2.065(5) . ?
Fe1 N1 2.075(6) . ?
Fe1 N4 2.094(6) . ?
Fe2 O9 1.764(4) . ?
Fe2 N6 2.056(6) . ?
Fe2 N7 2.072(6) . ?
Fe2 N8 2.077(6) . ?
Fe2 N5 2.084(6) . ?
C1 C20 1.371(11) . ?
C1 N1 1.383(9) . ?
C1 C2 1.399(11) . ?
C2 C3 1.340(11) . ?
C2 H2 0.9300 . ?
C3 C4 1.424(10) . ?
C3 H3 0.9300 . ?
C4 N1 1.369(9) . ?
C4 C5 1.399(10) . ?
C5 C6 1.372(10) . ?
C5 C21 1.508(10) . ?
C6 N2 1.377(8) . ?
C6 C7 1.427(10) . ?
C7 C8 1.320(10) . ?
C7 H7 0.9300 . ?
C8 C9 1.418(10) . ?
C8 H8 0.9300 . ?
C9 N2 1.384(8) . ?
C9 C10 1.389(10) . ?
C10 C11 1.398(10) . ?
C10 C27 1.499(11) . ?
C11 N3 1.380(9) . ?
C11 C12 1.422(10) . ?
C12 C13 1.327(11) . ?
C12 H12 0.9300 . ?
C13 C14 1.420(12) . ?
C13 H13 0.9300 . ?
C14 C15 1.389(11) . ?
C14 N3 1.391(10) . ?
C15 C16 1.366(11) . ?
C15 H15 0.9300 . ?
C16 N4 1.365(10) . ?
C16 C17 1.414(11) . ?
C17 C18 1.343(12) . ?
C17 C67 1.488(15) . ?
C18 C19 1.439(12) . ?
C18 C65 1.453(14) . ?
C19 N4 1.363(10) . ?
C19 C20 1.376(11) . ?
C20 H20 0.9300 . ?
C21 C22 1.330(11) . ?
C21 C26 1.353(11) . ?
C22 C23 1.419(12) . ?
C22 H22 0.9300 . ?
C23 C24 1.328(13) . ?
C23 H23 0.9300 . ?
C24 C25 1.342(14) . ?
C24 H24 0.9300 . ?
C25 C26 1.369(13) . ?
C25 H25 0.9300 . ?
C26 H26 0.9300 . ?
C27 C32 1.337(12) . ?
C27 C28 1.378(12) . ?
C28 C29 1.418(14) . ?
C28 H28 0.9300 . ?
C29 C30 1.338(15) . ?
C29 H29 0.9300 . ?
C30 C31 1.323(15) . ?
C30 H30 0.9300 . ?
C31 C32 1.389(13) . ?
C31 H31 0.9300 . ?
C32 H32 0.9300 . ?
C33 N5 1.384(9) . ?
C33 C52 1.401(10) . ?
C33 C34 1.426(10) . ?
C34 C35 1.356(10) . ?
C34 C72 1.454(11) . ?
C35 C36 1.428(10) . ?
C35 C70 1.477(11) . ?
C36 N5 1.363(9) . ?
C36 C37 1.403(10) . ?
C37 C38 1.371(10) . ?
C37 H37 0.9300 . ?
C38 N6 1.381(9) . ?
C38 C39 1.427(10) . ?
C39 C40 1.348(11) . ?
C39 H39 0.9300 . ?
C40 C41 1.444(10) . ?
C40 H40 0.9300 . ?
C41 N6 1.379(9) . ?
C41 C42 1.399(11) . ?
C42 C43 1.419(10) . ?
C42 C53 1.480(11) . ?
C43 N7 1.370(9) . ?
C43 C44 1.414(10) . ?
C44 C45 1.344(10) . ?
C44 H44 0.9300 . ?
C45 C46 1.436(10) . ?
C45 H45 0.9300 . ?
C46 N7 1.385(8) . ?
C46 C47 1.398(10) . ?
C47 C48 1.382(10) . ?
C47 C59 1.492(8) . ?
C48 N8 1.357(8) . ?
C48 C49 1.441(10) . ?
C49 C50 1.314(10) . ?
C49 H49 0.9300 . ?
C50 C51 1.417(10) . ?
C50 H50 0.9300 . ?
C51 C52 1.372(10) . ?
C51 N8 1.376(9) . ?
C52 H52 0.9300 . ?
C53 C58 1.380(11) . ?
C53 C54 1.392(12) . ?
C54 C55 1.382(13) . ?
C54 H54 0.9300 . ?
C55 C56 1.367(16) . ?
C55 H55 0.9300 . ?
C56 C57 1.388(16) . ?
C56 H56 0.9300 . ?
C57 C58 1.390(13) . ?
C57 H57 0.9300 . ?
C58 H58 0.9300 . ?
C59 C60 1.3900 . ?
C59 C64 1.3900 . ?
C60 C61 1.3900 . ?
C60 H60 0.9300 . ?
C61 C62 1.3900 . ?
C61 H61 0.9300 . ?
C62 C63 1.3900 . ?
C62 H62 0.9300 . ?
C63 C64 1.3900 . ?
C63 H63 0.9300 . ?
C64 H64 0.9300 . ?
C65 O1 1.171(14) . ?
C65 O2 1.331(14) . ?
C66 C76 1.28(2) . ?
C66 O2 1.485(15) . ?
C66 H66A 0.9700 . ?
C66 H66B 0.9700 . ?
C67 O4 1.183(15) . ?
C67 O3 1.345(15) . ?
C68 C69 1.369(18) . ?
C68 O3 1.506(15) . ?
C68 H68A 0.9700 . ?
C68 H68B 0.9700 . ?
C69 H69A 0.9600 . ?
C69 H69B 0.9600 . ?
C69 H69C 0.9600 . ?
C70 O5 1.198(9) . ?
C70 O6 1.323(9) . ?
C71 C75 1.32(3) . ?
C71 O6 1.450(10) . ?
C71 H71A 0.9700 . ?
C71 H71B 0.9700 . ?
C72 O7 1.194(9) . ?
C72 O8 1.349(10) . ?
C73 O8 1.442(10) . ?
C73 C74 1.508(17) . ?
C73 H73A 0.9700 . ?
C73 H73B 0.9700 . ?
C74 H74A 0.9600 . ?
C74 H74B 0.9600 . ?
C74 H74C 0.9600 . ?
C75 H75A 0.9600 . ?
C75 H75B 0.9600 . ?
C75 H75C 0.9600 . ?
C76 H76A 0.8602 . ?
C76 H76B 0.8601 . ?
C76 H76C 0.8603 . ?

loop_
_geom_torsion_atom_site_label_1
_geom_torsion_atom_site_label_2
_geom_torsion_atom_site_label_3
_geom_torsion_atom_site_label_4
_geom_torsion
_geom_torsion_site_symmetry_1
_geom_torsion_site_symmetry_2
_geom_torsion_site_symmetry_3
_geom_torsion_site_symmetry_4
_geom_torsion_publ_flag
C20 C1 C2 C3 174.2(8) . . . . ?
N1 C1 C2 C3 -3.0(10) . . . . ?
C1 C2 C3 C4 1.9(10) . . . . ?
C2 C3 C4 N1 -0.1(9) . . . . ?
C2 C3 C4 C5 -177.9(8) . . . . ?
N1 C4 C5 C6 8.0(12) . . . . ?
C3 C4 C5 C6 -174.5(7) . . . . ?
N1 C4 C5 C21 -170.1(7) . . . . ?
C3 C4 C5 C21 7.4(11) . . . . ?
C4 C5 C6 N2 -4.2(13) . . . . ?
C21 C5 C6 N2 173.9(7) . . . . ?
C4 C5 C6 C7 177.4(8) . . . . ?
C21 C5 C6 C7 -4.5(12) . . . . ?
C5 C6 C7 C8 177.8(8) . . . . ?
N2 C6 C7 C8 -0.8(10) . . . . ?
C6 C7 C8 C9 0.3(10) . . . . ?
C7 C8 C9 N2 0.4(10) . . . . ?
C7 C8 C9 C10 -176.0(8) . . . . ?
N2 C9 C10 C11 -3.7(13) . . . . ?
C8 C9 C10 C11 172.1(8) . . . . ?
N2 C9 C10 C27 -179.5(7) . . . . ?
C8 C9 C10 C27 -3.7(12) . . . . ?
C9 C10 C11 N3 -0.1(13) . . . . ?
C27 C10 C11 N3 175.7(7) . . . . ?
C9 C10 C11 C12 -177.5(8) . . . . ?
C27 C10 C11 C12 -1.8(13) . . . . ?
N3 C11 C12 C13 -1.3(10) . . . . ?
C10 C11 C12 C13 176.5(8) . . . . ?
C11 C12 C13 C14 0.2(10) . . . . ?
C12 C13 C14 C15 -179.9(8) . . . . ?
C12 C13 C14 N3 0.9(10) . . . . ?
N3 C14 C15 C16 2.6(13) . . . . ?
C13 C14 C15 C16 -176.5(8) . . . . ?
C14 C15 C16 N4 -2.1(13) . . . . ?
C14 C15 C16 C17 177.3(8) . . . . ?
N4 C16 C17 C18 0.9(10) . . . . ?
C15 C16 C17 C18 -178.6(8) . . . . ?
N4 C16 C17 C67 -174.7(9) . . . . ?
C15 C16 C17 C67 5.8(14) . . . . ?
C16 C17 C18 C19 -0.1(10) . . . . ?
C67 C17 C18 C19 175.0(9) . . . . ?
C16 C17 C18 C65 178.6(10) . . . . ?
C67 C17 C18 C65 -6.3(19) . . . . ?
C17 C18 C19 N4 -0.8(10) . . . . ?
C65 C18 C19 N4 -179.5(9) . . . . ?
C17 C18 C19 C20 -178.9(8) . . . . ?
C65 C18 C19 C20 2.4(15) . . . . ?
N1 C1 C20 C19 0.4(14) . . . . ?
C2 C1 C20 C19 -176.4(8) . . . . ?
N4 C19 C20 C1 -1.0(14) . . . . ?
C18 C19 C20 C1 176.8(8) . . . . ?
C6 C5 C21 C22 90.7(11) . . . . ?
C4 C5 C21 C22 -91.1(11) . . . . ?
C6 C5 C21 C26 -88.2(11) . . . . ?
C4 C5 C21 C26 90.1(11) . . . . ?
C26 C21 C22 C23 0.0(17) . . . . ?
C5 C21 C22 C23 -178.9(10) . . . . ?
C21 C22 C23 C24 1(2) . . . . ?
C22 C23 C24 C25 -2(2) . . . . ?
C23 C24 C25 C26 2(2) . . . . ?
C22 C21 C26 C25 0.1(19) . . . . ?
C5 C21 C26 C25 179.0(12) . . . . ?
C24 C25 C26 C21 -1(2) . . . . ?
C9 C10 C27 C32 108.7(12) . . . . ?
C11 C10 C27 C32 -67.4(13) . . . . ?
C9 C10 C27 C28 -66.9(12) . . . . ?
C11 C10 C27 C28 116.9(11) . . . . ?
C32 C27 C28 C29 -1(2) . . . . ?
C10 C27 C28 C29 174.6(12) . . . . ?
C27 C28 C29 C30 5(2) . . . . ?
C28 C29 C30 C31 -8(3) . . . . ?
C29 C30 C31 C32 6(3) . . . . ?
C28 C27 C32 C31 -1(2) . . . . ?
C10 C27 C32 C31 -176.3(11) . . . . ?
C30 C31 C32 C27 -2(2) . . . . ?
N5 C33 C34 C35 2.4(9) . . . . ?
C52 C33 C34 C35 -177.9(7) . . . . ?
N5 C33 C34 C72 -174.5(7) . . . . ?
C52 C33 C34 C72 5.2(13) . . . . ?
C33 C34 C35 C36 -2.4(8) . . . . ?
C72 C34 C35 C36 174.3(8) . . . . ?
C33 C34 C35 C70 171.9(7) . . . . ?
C72 C34 C35 C70 -11.4(14) . . . . ?
C34 C35 C36 N5 1.6(8) . . . . ?
C70 C35 C36 N5 -172.8(7) . . . . ?
C34 C35 C36 C37 178.8(7) . . . . ?
C70 C35 C36 C37 4.4(12) . . . . ?
N5 C36 C37 C38 -1.8(12) . . . . ?
C35 C36 C37 C38 -178.7(7) . . . . ?
C36 C37 C38 N6 -0.5(13) . . . . ?
C36 C37 C38 C39 173.0(8) . . . . ?
C37 C38 C39 C40 -173.0(8) . . . . ?
N6 C38 C39 C40 1.4(10) . . . . ?
C38 C39 C40 C41 -1.7(10) . . . . ?
C39 C40 C41 N6 1.5(10) . . . . ?
C39 C40 C41 C42 179.0(8) . . . . ?
N6 C41 C42 C43 -1.5(12) . . . . ?
C40 C41 C42 C43 -178.6(8) . . . . ?
N6 C41 C42 C53 178.7(7) . . . . ?
C40 C41 C42 C53 1.6(12) . . . . ?
C41 C42 C43 N7 9.4(13) . . . . ?
C53 C42 C43 N7 -170.8(7) . . . . ?
C41 C42 C43 C44 -174.2(7) . . . . ?
C53 C42 C43 C44 5.7(12) . . . . ?
N7 C43 C44 C45 -0.2(9) . . . . ?
C42 C43 C44 C45 -177.1(7) . . . . ?
C43 C44 C45 C46 0.9(9) . . . . ?
C44 C45 C46 N7 -1.3(9) . . . . ?
C44 C45 C46 C47 178.1(7) . . . . ?
N7 C46 C47 C48 -1.8(12) . . . . ?
C45 C46 C47 C48 178.8(7) . . . . ?
N7 C46 C47 C59 175.7(6) . . . . ?
C45 C46 C47 C59 -3.6(11) . . . . ?
C46 C47 C48 N8 -1.6(12) . . . . ?
C59 C47 C48 N8 -179.1(6) . . . . ?
C46 C47 C48 C49 -178.3(7) . . . . ?
C59 C47 C48 C49 4.2(11) . . . . ?
N8 C48 C49 C50 0.5(9) . . . . ?
C47 C48 C49 C50 177.7(7) . . . . ?
C48 C49 C50 C51 1.3(10) . . . . ?
C49 C50 C51 C52 -179.9(8) . . . . ?
C49 C50 C51 N8 -2.8(10) . . . . ?
N8 C51 C52 C33 -0.7(13) . . . . ?
C50 C51 C52 C33 176.0(8) . . . . ?
N5 C33 C52 C51 0.5(13) . . . . ?
C34 C33 C52 C51 -179.1(8) . . . . ?
C41 C42 C53 C58 61.4(11) . . . . ?
C43 C42 C53 C58 -118.4(9) . . . . ?
C41 C42 C53 C54 -121.5(9) . . . . ?
C43 C42 C53 C54 58.7(10) . . . . ?
C58 C53 C54 C55 -1.4(14) . . . . ?
C42 C53 C54 C55 -178.6(8) . . . . ?
C53 C54 C55 C56 1.5(17) . . . . ?
C54 C55 C56 C57 -1.6(19) . . . . ?
C55 C56 C57 C58 1.5(19) . . . . ?
C54 C53 C58 C57 1.4(13) . . . . ?
C42 C53 C58 C57 178.5(8) . . . . ?
C56 C57 C58 C53 -1.5(16) . . . . ?
C48 C47 C59 C60 85.0(8) . . . . ?
C46 C47 C59 C60 -92.7(7) . . . . ?
C48 C47 C59 C64 -94.7(7) . . . . ?
C46 C47 C59 C64 87.6(7) . . . . ?
C64 C59 C60 C61 0.0 . . . . ?
C47 C59 C60 C61 -179.7(6) . . . . ?
C59 C60 C61 C62 0.0 . . . . ?
C60 C61 C62 C63 0.0 . . . . ?
C61 C62 C63 C64 0.0 . . . . ?
C62 C63 C64 C59 0.0 . . . . ?
C60 C59 C64 C63 0.0 . . . . ?
C47 C59 C64 C63 179.7(6) . . . . ?
C17 C18 C65 O1 136.9(17) . . . . ?
C19 C18 C65 O1 -45(2) . . . . ?
C17 C18 C65 O2 -46.1(16) . . . . ?
C19 C18 C65 O2 132.4(11) . . . . ?
C18 C17 C67 O4 151.1(15) . . . . ?
C16 C17 C67 O4 -34(2) . . . . ?
C18 C17 C67 O3 -30.5(16) . . . . ?
C16 C17 C67 O3 144.0(10) . . . . ?
C34 C35 C70 O5 150.7(9) . . . . ?
C36 C35 C70 O5 -36.0(13) . . . . ?
C34 C35 C70 O6 -33.2(12) . . . . ?
C36 C35 C70 O6 140.0(8) . . . . ?
C35 C34 C72 O7 142.7(10) . . . . ?
C33 C34 C72 O7 -41.1(14) . . . . ?
C35 C34 C72 O8 -37.9(12) . . . . ?
C33 C34 C72 O8 138.3(8) . . . . ?
C5 C4 N1 C1 176.2(7) . . . . ?
C3 C4 N1 C1 -1.7(8) . . . . ?
C5 C4 N1 Fe1 14.4(10) . . . . ?
C3 C4 N1 Fe1 -163.4(5) . . . . ?
C20 C1 N1 C4 -174.4(8) . . . . ?
C2 C1 N1 C4 2.9(8) . . . . ?
C20 C1 N1 Fe1 -13.0(11) . . . . ?
C2 C1 N1 Fe1 164.3(5) . . . . ?
C5 C6 N2 C9 -177.6(7) . . . . ?
C7 C6 N2 C9 1.1(8) . . . . ?
C5 C6 N2 Fe1 -21.1(10) . . . . ?
C7 C6 N2 Fe1 157.5(5) . . . . ?
C10 C9 N2 C6 175.5(7) . . . . ?
C8 C9 N2 C6 -0.9(8) . . . . ?
C10 C9 N2 Fe1 19.7(10) . . . . ?
C8 C9 N2 Fe1 -156.7(5) . . . . ?
C10 C11 N3 C14 -176.1(7) . . . . ?
C12 C11 N3 C14 1.8(8) . . . . ?
C10 C11 N3 Fe1 -13.3(11) . . . . ?
C12 C11 N3 Fe1 164.6(5) . . . . ?
C15 C14 N3 C11 179.2(7) . . . . ?
C13 C14 N3 C11 -1.7(8) . . . . ?
C15 C14 N3 Fe1 15.3(10) . . . . ?
C13 C14 N3 Fe1 -165.5(5) . . . . ?
C20 C19 N4 C16 179.4(8) . . . . ?
C18 C19 N4 C16 1.3(9) . . . . ?
C20 C19 N4 Fe1 13.8(11) . . . . ?
C18 C19 N4 Fe1 -164.2(5) . . . . ?
C15 C16 N4 C19 178.2(7) . . . . ?
C17 C16 N4 C19 -1.4(9) . . . . ?
C15 C16 N4 Fe1 -16.3(11) . . . . ?
C17 C16 N4 Fe1 164.2(5) . . . . ?
C37 C36 N5 C33 -177.4(7) . . . . ?
C35 C36 N5 C33 -0.1(8) . . . . ?
C37 C36 N5 Fe2 -14.5(10) . . . . ?
C35 C36 N5 Fe2 162.8(5) . . . . ?
C52 C33 N5 C36 178.9(7) . . . . ?
C34 C33 N5 C36 -1.4(8) . . . . ?
C52 C33 N5 Fe2 16.0(10) . . . . ?
C34 C33 N5 Fe2 -164.4(5) . . . . ?
C42 C41 N6 C38 -178.1(7) . . . . ?
C40 C41 N6 C38 -0.6(8) . . . . ?
C42 C41 N6 Fe2 -22.9(10) . . . . ?
C40 C41 N6 Fe2 154.5(5) . . . . ?
C37 C38 N6 C41 173.8(8) . . . . ?
C39 C38 N6 C41 -0.4(8) . . . . ?
C37 C38 N6 Fe2 18.5(11) . . . . ?
C39 C38 N6 Fe2 -155.7(5) . . . . ?
C44 C43 N7 C46 -0.6(8) . . . . ?
C42 C43 N7 C46 176.2(7) . . . . ?
C44 C43 N7 Fe2 -168.7(5) . . . . ?
C42 C43 N7 Fe2 8.2(11) . . . . ?
C47 C46 N7 C43 -178.2(7) . . . . ?
C45 C46 N7 C43 1.2(8) . . . . ?
C47 C46 N7 Fe2 -10.2(10) . . . . ?
C45 C46 N7 Fe2 169.2(5) . . . . ?
C47 C48 N8 C51 -179.4(7) . . . . ?
C49 C48 N8 C51 -2.2(8) . . . . ?
C47 C48 N8 Fe2 16.7(10) . . . . ?
C49 C48 N8 Fe2 -166.2(5) . . . . ?
C52 C51 N8 C48 -179.8(7) . . . . ?
C50 C51 N8 C48 3.1(8) . . . . ?
C52 C51 N8 Fe2 -15.7(11) . . . . ?
C50 C51 N8 Fe2 167.2(5) . . . . ?
O1 C65 O2 C66 -3(2) . . . . ?
C18 C65 O2 C66 179.7(11) . . . . ?
C76 C66 O2 C65 131(2) . . . . ?
O4 C67 O3 C68 4(2) . . . . ?
C17 C67 O3 C68 -174.8(10) . . . . ?
C69 C68 O3 C67 -80.7(19) . . . . ?
O5 C70 O6 C71 -4.2(14) . . . . ?
C35 C70 O6 C71 179.6(9) . . . . ?
C75 C71 O6 C70 154(3) . . . . ?
O7 C72 O8 C73 -2.9(13) . . . . ?
C34 C72 O8 C73 177.7(8) . . . . ?
C74 C73 O8 C72 172.0(11) . . . . ?
N3 Fe1 O9 Fe2 -49.7(13) . . . . ?
N2 Fe1 O9 Fe2 -138.6(13) . . . . ?
N1 Fe1 O9 Fe2 132.3(13) . . . . ?
N4 Fe1 O9 Fe2 41.7(13) . . . . ?
N6 Fe2 O9 Fe1 -70.7(13) . . . . ?
N7 Fe2 O9 Fe1 -160.1(12) . . . . ?
N8 Fe2 O9 Fe1 109.5(13) . . . . ?
N5 Fe2 O9 Fe1 18.9(13) . . . . ?
